data_7029334
loop_
_publ_author_name
'Safronov, Alexander V.'
'Sevryugina, Yulia V.'
'Pichaandi, Kothanda Rama'
'Jalisatgi, Satish S.'
'Hawthorne, M. Frederick'

_publ_section_title
;
 Synthesis of closo- and nido-biscarboranes with rigid unsaturated linkers
 as precursors to linear metallacarborane-based molecular rods.
;
_journal_issue 13
_journal_name_full 'Dalton transactions (Cambridge, England : 2003)'
_journal_page_first 4969
_journal_page_last 4977
_journal_paper_doi 10.1039/c3dt52596a
_journal_volume 43
_journal_year 2014
_chemical_formula_moiety
;
 [B10 C2 H11]2 C4
;
_chemical_formula_sum 'C8 H22 B20'
_chemical_formula_weight 334.46
_chemical_melting_point ?
_chemical_name_systematic
; 
 1,4-bis(1,2-dicarba-closo-dodecaborane(11)-8-yl)butadiyne 
;
_space_group_IT_number 14
_symmetry_cell_setting monoclinic
_symmetry_space_group_name_Hall '-P 2yn'
_symmetry_space_group_name_H-M 'P 1 21/n 1'
_atom_sites_solution_hydrogens difmap
_atom_sites_solution_primary direct
_atom_sites_solution_secondary difmap
_audit_creation_method SHELXL-97
_cell_angle_alpha 90.00
_cell_angle_beta 100.506(2)
_cell_angle_gamma 90.00
_cell_formula_units_Z 2
_cell_length_a 6.7200(8)
_cell_length_b 12.6135(15)
_cell_length_c 12.0553(14)
_cell_measurement_reflns_used 5150
_cell_measurement_temperature 173(2)
_cell_measurement_theta_max 27.09
_cell_measurement_theta_min 2.36
_cell_volume 1004.7(2)
_computing_cell_refinement 'SMART, SAINT'
_computing_data_collection SMART
_computing_data_reduction SAINT
_computing_molecular_graphics 'SHELXP-01 (Sheldrick, 2001)'
_computing_publication_material 'SHELXCIF-01 (Sheldrick, 2001)'
_computing_structure_refinement 'SHELXL-01 (Sheldrick, 2001)'
_computing_structure_solution 'SHELXS-01 (Sheldrick, 2001)'
_diffrn_ambient_temperature 173(2)
_diffrn_measured_fraction_theta_full 0.993
_diffrn_measured_fraction_theta_max 0.993
_diffrn_measurement_device_type 'Bruker SMART APEX CCD'
_diffrn_measurement_method '0.3 deg wide \w exposures'
_diffrn_radiation_monochromator graphite
_diffrn_radiation_source 'fine-focus sealed tube'
_diffrn_radiation_type MoK\a
_diffrn_radiation_wavelength 0.71073
_diffrn_reflns_av_R_equivalents 0.0291
_diffrn_reflns_av_sigmaI/netI 0.0259
_diffrn_reflns_limit_h_max 8
_diffrn_reflns_limit_h_min -8
_diffrn_reflns_limit_k_max 16
_diffrn_reflns_limit_k_min -16
_diffrn_reflns_limit_l_max 15
_diffrn_reflns_limit_l_min -15
_diffrn_reflns_number 8555
_diffrn_reflns_theta_full 27.13
_diffrn_reflns_theta_max 27.13
_diffrn_reflns_theta_min 2.36
_diffrn_standards_decay_% 0
_diffrn_standards_interval_count na
_diffrn_standards_interval_time na
_diffrn_standards_number 'none (area detector data)'
_exptl_absorpt_coefficient_mu 0.047
_exptl_absorpt_correction_T_max 0.99
_exptl_absorpt_correction_T_min 0.71
_exptl_absorpt_correction_type multi-scan
_exptl_absorpt_process_details
;
 Bruker SADABS 2008/1
;
_exptl_crystal_colour 'pale yellow'
_exptl_crystal_density_diffrn 1.106
_exptl_crystal_density_meas ?
_exptl_crystal_density_method none
_exptl_crystal_description needle
_exptl_crystal_F_000 340
_exptl_crystal_size_max 0.42
_exptl_crystal_size_mid 0.26
_exptl_crystal_size_min 0.22
_refine_diff_density_max 0.283
_refine_diff_density_min -0.107
_refine_diff_density_rms 0.047
_refine_ls_extinction_coef noref
_refine_ls_extinction_method none
_refine_ls_goodness_of_fit_ref 1.079
_refine_ls_hydrogen_treatment refall
_refine_ls_matrix_type full
_refine_ls_number_parameters 171
_refine_ls_number_reflns 2214
_refine_ls_number_restraints 0
_refine_ls_restrained_S_all 1.079
_refine_ls_R_factor_all 0.0650
_refine_ls_R_factor_gt 0.0518
_refine_ls_shift/su_max 0.000
_refine_ls_shift/su_mean 0.000
_refine_ls_structure_factor_coef Fsqd
_refine_ls_weighting_details 'calc w=1/[\s^2^(Fo^2^)+(0.0905P)^2^+0.0703P] where P=(Fo^2^+2Fc^2^)/3'
_refine_ls_weighting_scheme calc
_refine_ls_wR_factor_gt 0.1354
_refine_ls_wR_factor_ref 0.1443
_reflns_number_gt 1753
_reflns_number_total 2214
_reflns_threshold_expression >2sigma(I)
_cod_data_source_file c3dt52596a.txt
_cod_data_source_block {[B10C2H11]C2}2_(14)
_cod_depositor_comments
;
The following automatic conversions were performed:

'_chemical_melting_point' value 'not measured' was changed to '?' -
the value is undefined or not given.

Automatic conversion script
Id: cif_fix_values 2281 2013-09-26 08:29:07Z andrius 

The following automatic conversions were performed:

'_exptl_crystal_density_meas' value 'not measured' was changed to '?'
- the value is perceived as not measured.

Automatic conversion script
Id: cif_fix_values 3008 2015-01-20 13:52:24Z robertas 
;
_cod_database_code 7029334

loop_
_symmetry_equiv_pos_as_xyz
'x, y, z'
'-x+1/2, y+1/2, -z+1/2'
'-x, -y, -z'
'x-1/2, -y-1/2, z-1/2'

loop_
_atom_site_label
_atom_site_type_symbol
_atom_site_fract_x
_atom_site_fract_y
_atom_site_fract_z
_atom_site_U_iso_or_equiv
_atom_site_adp_type
_atom_site_occupancy
_atom_site_symmetry_multiplicity
_atom_site_calc_flag
C1 C -0.0603(2) 0.83180(10) 0.14284(12) 0.0379(4) Uani 1 1 d
H1 H -0.137(3) 0.8324(14) 0.0726(18) 0.065(6) Uiso 1 1 d
C2 C -0.1575(2) 0.90113(10) 0.23364(11) 0.0362(3) Uani 1 1 d
H2 H -0.283(3) 0.9382(15) 0.2018(17) 0.070(6) Uiso 1 1 d
B3 B -0.1770(2) 0.76576(12) 0.23697(13) 0.0340(3) Uani 1 1 d
H3B H -0.333(3) 0.7305(13) 0.2041(15) 0.056(5) Uiso 1 1 d
B4 B 0.0548(3) 0.72095(11) 0.20188(13) 0.0352(4) Uani 1 1 d
H4B H 0.046(3) 0.6494(13) 0.1483(15) 0.059(5) Uiso 1 1 d
B5 B 0.1959(3) 0.83330(13) 0.17312(17) 0.0467(5) Uani 1 1 d
H5B H 0.274(4) 0.8308(16) 0.100(2) 0.092(7) Uiso 1 1 d
B6 B 0.0544(3) 0.94861(12) 0.19013(15) 0.0429(4) Uani 1 1 d
H6B H 0.028(3) 1.0134(14) 0.1314(15) 0.062(5) Uiso 1 1 d
B7 B -0.1185(3) 0.84352(12) 0.36231(13) 0.0359(4) Uani 1 1 d
H7B H -0.236(3) 0.8533(14) 0.4122(16) 0.062(5) Uiso 1 1 d
B8 B 0.0240(2) 0.72715(10) 0.34514(11) 0.0268(3) Uani 1 1 d
B9 B 0.2557(2) 0.76925(11) 0.30610(15) 0.0386(4) Uani 1 1 d
H9B H 0.402(3) 0.7212(15) 0.3326(17) 0.068(5) Uiso 1 1 d
B10 B 0.2555(3) 0.90995(12) 0.29695(18) 0.0480(5) Uani 1 1 d
H10B H 0.399(3) 0.9578(16) 0.3131(18) 0.082(6) Uiso 1 1 d
B11 B 0.0249(3) 0.95579(12) 0.33270(14) 0.0421(4) Uani 1 1 d
H11B H -0.009(3) 1.0355(15) 0.3677(15) 0.065(5) Uiso 1 1 d
B12 B 0.1484(3) 0.84521(11) 0.40466(14) 0.0385(4) Uani 1 1 d
H12B H 0.217(3) 0.8515(12) 0.4971(16) 0.059(5) Uiso 1 1 d
C3 C 0.01099(19) 0.62481(9) 0.41387(10) 0.0290(3) Uani 1 1 d
C4 C 0.00459(19) 0.54529(9) 0.46853(9) 0.0273(3) Uani 1 1 d

loop_
_atom_site_aniso_label
_atom_site_aniso_U_11
_atom_site_aniso_U_22
_atom_site_aniso_U_33
_atom_site_aniso_U_23
_atom_site_aniso_U_13
_atom_site_aniso_U_12
C1 0.0558(9) 0.0294(7) 0.0283(7) 0.0051(5) 0.0074(6) 0.0028(6)
C2 0.0417(8) 0.0310(6) 0.0356(7) 0.0069(5) 0.0065(6) 0.0094(5)
B3 0.0361(8) 0.0309(7) 0.0346(7) 0.0043(6) 0.0054(6) -0.0015(6)
B4 0.0513(9) 0.0252(7) 0.0330(7) 0.0044(5) 0.0177(7) 0.0041(6)
B5 0.0552(11) 0.0346(8) 0.0587(11) 0.0167(7) 0.0329(9) 0.0040(7)
B6 0.0568(10) 0.0230(7) 0.0510(10) 0.0103(6) 0.0156(8) -0.0006(6)
B7 0.0470(9) 0.0318(7) 0.0315(8) 0.0027(6) 0.0139(7) 0.0090(6)
B8 0.0333(7) 0.0212(6) 0.0273(6) 0.0022(5) 0.0092(5) -0.0003(5)
B9 0.0325(8) 0.0270(7) 0.0583(10) 0.0122(6) 0.0137(7) 0.0012(6)
B10 0.0439(9) 0.0272(8) 0.0711(12) 0.0131(7) 0.0060(8) -0.0074(7)
B11 0.0588(11) 0.0222(7) 0.0425(9) 0.0009(6) 0.0016(8) 0.0047(7)
B12 0.0485(9) 0.0231(7) 0.0396(8) 0.0017(6) -0.0032(7) -0.0002(6)
C3 0.0360(7) 0.0257(6) 0.0269(6) 0.0007(5) 0.0101(5) -0.0015(5)
C4 0.0367(7) 0.0239(6) 0.0226(6) -0.0020(4) 0.0087(5) -0.0025(5)

loop_
_atom_type_symbol
_atom_type_description
_atom_type_scat_dispersion_real
_atom_type_scat_dispersion_imag
_atom_type_scat_source
C C 0.0033 0.0016 'International Tables Vol C Tables 4.2.6.8 and 6.1.1.4'
H H 0.0000 0.0000 'International Tables Vol C Tables 4.2.6.8 and 6.1.1.4'
B B 0.0013 0.0007 'International Tables Vol C Tables 4.2.6.8 and 6.1.1.4'

loop_
_geom_angle_atom_site_label_1
_geom_angle_atom_site_label_2
_geom_angle_atom_site_label_3
_geom_angle
_geom_angle_site_symmetry_3
_geom_angle_publ_flag
C2 C1 B4 111.71(10) . y
C2 C1 B5 111.45(12) . y
B4 C1 B5 63.23(9) . y
C2 C1 B3 61.73(9) . y
B4 C1 B3 63.10(8) . y
B5 C1 B3 115.71(11) . y
C2 C1 B6 61.65(9) . y
B4 C1 B6 115.33(12) . y
B5 C1 B6 62.62(10) . y
B3 C1 B6 115.57(11) . y
C2 C1 H1 113.1(12) . n
B4 C1 H1 122.6(11) . n
B5 C1 H1 125.9(13) . n
B3 C1 H1 111.7(12) . n
B6 C1 H1 116.7(11) . n
C1 C2 B7 111.86(10) . y
C1 C2 B11 111.42(12) . y
B7 C2 B11 63.69(10) . y
C1 C2 B6 61.58(9) . y
B7 C2 B6 115.67(12) . y
B11 C2 B6 62.51(10) . y
C1 C2 B3 61.46(8) . y
B7 C2 B3 63.23(8) . y
B11 C2 B3 115.96(10) . y
B6 C2 B3 115.28(11) . y
C1 C2 H2 114.6(12) . n
B7 C2 H2 122.8(12) . n
B11 C2 H2 122.8(11) . n
B6 C2 H2 114.7(12) . n
B3 C2 H2 114.9(11) . n
C1 B3 C2 56.80(8) . y
C1 B3 B8 104.05(11) . y
C2 B3 B8 103.92(10) . y
C1 B3 B4 57.95(8) . y
C2 B3 B4 103.70(10) . y
B8 B3 B4 60.20(8) . y
C1 B3 B7 103.74(10) . y
C2 B3 B7 57.73(8) . y
B8 B3 B7 60.37(8) . y
B4 B3 B7 107.99(11) . y
C1 B3 H3B 117.6(9) . n
C2 B3 H3B 116.7(8) . n
B8 B3 H3B 132.8(9) . n
B4 B3 H3B 125.6(9) . n
B7 B3 H3B 123.7(9) . n
C1 B4 B5 58.45(9) . y
C1 B4 B9 104.15(11) . y
B5 B4 B9 59.99(10) . y
C1 B4 B8 104.31(10) . y
B5 B4 B8 108.40(11) . y
B9 B4 B8 60.38(9) . y
C1 B4 B3 58.95(8) . y
B5 B4 B3 108.35(10) . y
B9 B4 B3 107.96(10) . y
B8 B4 B3 59.54(8) . y
C1 B4 H4B 117.2(9) . n
B5 B4 H4B 120.7(9) . n
B9 B4 H4B 130.3(10) . n
B8 B4 H4B 126.9(9) . n
B3 B4 H4B 116.3(10) . n
C1 B5 B10 104.73(12) . y
C1 B5 B6 59.20(10) . y
B10 B5 B6 59.67(10) . y
C1 B5 B4 58.32(9) . y
B10 B5 B4 108.66(12) . y
B6 B5 B4 108.45(12) . y
C1 B5 B9 104.10(11) . y
B10 B5 B9 60.36(10) . y
B6 B5 B9 107.91(12) . y
B4 B5 B9 60.05(9) . y
C1 B5 H5B 116.2(13) . n
B10 B5 H5B 128.5(12) . n
B6 B5 H5B 117.4(11) . n
B4 B5 H5B 118.8(11) . n
B9 B5 H5B 130.0(12) . n
C1 B6 C2 56.77(9) . y
C1 B6 B10 104.17(11) . y
C2 B6 B10 104.47(11) . y
C1 B6 B11 104.15(11) . y
C2 B6 B11 58.22(9) . y
B10 B6 B11 60.62(11) . y
C1 B6 B5 58.18(10) . y
C2 B6 B5 104.01(10) . y
B10 B6 B5 59.96(11) . y
B11 B6 B5 108.22(12) . y
C1 B6 H6B 115.2(10) . n
C2 B6 H6B 114.9(10) . n
B10 B6 H6B 134.9(10) . n
B11 B6 H6B 124.6(9) . n
B5 B6 H6B 125.2(9) . n
C2 B7 B12 103.79(11) . y
C2 B7 B3 59.04(8) . y
B12 B7 B3 107.79(11) . y
C2 B7 B8 104.11(10) . y
B12 B7 B8 60.48(8) . y
B3 B7 B8 59.32(8) . y
C2 B7 B11 58.28(9) . y
B12 B7 B11 59.56(9) . y
B3 B7 B11 108.08(10) . y
B8 B7 B11 107.95(11) . y
C2 B7 H7B 117.0(10) . n
B12 B7 H7B 129.9(10) . n
B3 B7 H7B 117.5(10) . n
B8 B7 H7B 128.2(9) . n
B11 B7 H7B 119.7(9) . n
C3 B8 B3 121.05(11) . y
C3 B8 B4 120.80(10) . y
B3 B8 B4 60.25(9) . y
C3 B8 B7 122.74(10) . y
B3 B8 B7 60.31(8) . y
B4 B8 B7 107.98(10) . y
C3 B8 B9 121.78(11) . y
B3 B8 B9 108.01(10) . y
B4 B8 B9 59.74(9) . y
B7 B8 B9 107.32(10) . y
C3 B8 B12 123.19(11) . y
B3 B8 B12 107.73(10) . y
B4 B8 B12 107.28(10) . y
B7 B8 B12 59.43(9) . y
B9 B8 B12 59.57(9) . y
B5 B9 B4 59.96(10) . y
B5 B9 B10 59.48(10) . y
B4 B9 B10 107.87(11) . y
B5 B9 B12 107.80(11) . y
B4 B9 B12 108.01(11) . y
B10 B9 B12 60.53(10) . y
B5 B9 B8 107.97(11) . y
B4 B9 B8 59.88(8) . y
B10 B9 B8 108.80(11) . y
B12 B9 B8 60.36(9) . y
B5 B9 H9B 122.2(10) . n
B4 B9 H9B 121.1(10) . n
B10 B9 H9B 122.3(9) . n
B12 B9 H9B 121.9(10) . n
B8 B9 H9B 120.7(9) . n
B6 B10 B5 60.37(11) . y
B6 B10 B9 108.30(12) . y
B5 B10 B9 60.16(9) . y
B6 B10 B11 59.99(10) . y
B5 B10 B11 108.04(13) . y
B9 B10 B11 107.45(11) . y
B6 B10 B12 107.48(12) . y
B5 B10 B12 107.72(11) . y
B9 B10 B12 59.74(9) . y
B11 B10 B12 59.32(10) . y
B6 B10 H10B 119.9(11) . n
B5 B10 H10B 119.8(11) . n
B9 B10 H10B 122.3(11) . n
B11 B10 H10B 122.7(11) . n
B12 B10 H10B 124.3(11) . n
C2 B11 B12 103.85(10) . y
C2 B11 B6 59.26(9) . y
B12 B11 B6 108.11(12) . y
C2 B11 B10 104.31(12) . y
B12 B11 B10 60.71(10) . y
B6 B11 B10 59.39(11) . y
C2 B11 B7 58.03(9) . y
B12 B11 B7 59.88(9) . y
B6 B11 B7 108.30(11) . y
B10 B11 B7 108.46(10) . y
C2 B11 H11B 117.1(9) . n
B12 B11 H11B 128.9(9) . n
B6 B11 H11B 118.3(9) . n
B10 B11 H11B 128.6(9) . n
B7 B11 H11B 118.5(9) . n
B11 B12 B7 60.56(9) . y
B11 B12 B9 107.96(12) . y
B7 B12 B9 108.25(11) . y
B11 B12 B8 108.44(11) . y
B7 B12 B8 60.09(8) . y
B9 B12 B8 60.07(8) . y
B11 B12 B10 59.97(10) . y
B7 B12 B10 108.41(11) . y
B9 B12 B10 59.73(10) . y
B8 B12 B10 107.95(11) . y
B11 B12 H12B 120.0(8) . n
B7 B12 H12B 119.7(9) . n
B9 B12 H12B 123.7(9) . n
B8 B12 H12B 122.1(8) . n
B10 B12 H12B 122.5(9) . n
C4 C3 B8 178.74(14) . y
C3 C4 C4 179.38(17) 3_566 y

loop_
_geom_bond_atom_site_label_1
_geom_bond_atom_site_label_2
_geom_bond_distance
_geom_bond_site_symmetry_2
_geom_bond_publ_flag
C1 C2 1.628(2) . y
C1 B4 1.691(2) . y
C1 B5 1.693(3) . y
C1 B3 1.709(2) . y
C1 B6 1.712(2) . y
C1 H1 0.91(2) . n
C2 B7 1.6895(19) . y
C2 B11 1.694(2) . y
C2 B6 1.713(2) . y
C2 B3 1.713(2) . y
C2 H2 0.98(2) . n
B3 B8 1.766(2) . y
B3 B4 1.779(2) . y
B3 B7 1.784(2) . y
B3 H3B 1.141(17) . n
B4 B5 1.774(2) . y
B4 B9 1.776(2) . y
B4 B8 1.778(2) . y
B4 H4B 1.105(17) . n
B5 B10 1.762(3) . y
B5 B6 1.770(2) . y
B5 B9 1.775(2) . y
B5 H5B 1.11(2) . n
B6 B10 1.757(3) . y
B6 B11 1.768(3) . y
B6 H6B 1.075(18) . n
B7 B12 1.773(3) . y
B7 B8 1.785(2) . y
B7 B11 1.785(2) . y
B7 H7B 1.086(19) . n
B8 C3 1.5450(16) . y
B8 B9 1.787(2) . y
B8 B12 1.792(2) . y
B9 B10 1.778(2) . y
B9 B12 1.778(2) . y
B9 H9B 1.147(19) . n
B10 B11 1.779(3) . y
B10 B12 1.792(3) . y
B10 H10B 1.12(2) . n
B11 B12 1.768(2) . y
B11 H11B 1.130(18) . n
B12 H12B 1.128(19) . n
C3 C4 1.2051(16) . y
C4 C4 1.379(2) 3_566 y
